data_2214918
loop_
_publ_author_name
'Zhang, Yu-Zhen'
'Chen, Zi-Lu'
'Ng, Seik Weng'

_publ_section_title
;Diaqua(cyclohexane-1,2-diamine-\k^2^<i>N</i>,<i>N</i>')(<i>N</i>,<i>N</i>,<i>N</i>',<i>N</i>'-tetramethylethylenediamine-\k^2^<i>N</i>,<i>N</i>')nickel(II)
 dichloride dihydrate
;
_journal_coeditor_code XU2296
_journal_issue 8
_journal_name_full 'Acta Crystallographica Section E'
_journal_page_first m2228
_journal_page_last m2228
_journal_paper_doi 10.1107/S1600536807035386
_journal_volume 63
_journal_year 2007
_chemical_formula_iupac '[Ni (C6 H14 N2) (C6 H16 N2) (H2 O)2] Cl2 , 2H2 O'
_chemical_formula_moiety 'C12 H34 N4 Ni O2 2+ , 2Cl - , 2H2 O'
_chemical_formula_sum 'C12 H38 Cl2 N4 Ni O4'
_chemical_formula_weight 432.07
_chemical_name_systematic
;
Diaqua(cyclohexane-1,2-diamine-\k^2^N,N')(N,N,N',N'-
tetramethylethylenediamine-\k^2^N,N')nickel(II) dichloride dihydrate
;
_space_group_IT_number 41
_symmetry_cell_setting orthorhombic
_symmetry_space_group_name_Hall 'A 2 -2ab'
_symmetry_space_group_name_H-M 'A b a 2'
_atom_sites_solution_hydrogens geom
_atom_sites_solution_primary direct
_atom_sites_solution_secondary difmap
_audit_creation_method SHELXL97
_cell_angle_alpha 90.00
_cell_angle_beta 90.00
_cell_angle_gamma 90.00
_cell_formula_units_Z 4
_cell_length_a 14.1590(10)
_cell_length_b 9.8430(10)
_cell_length_c 15.2210(10)
_cell_measurement_reflns_used 4527
_cell_measurement_temperature 295(2)
_cell_measurement_theta_max 27.4
_cell_measurement_theta_min 2.7
_cell_volume 2121.3(3)
_computing_cell_refinement 'SAINT (Bruker, 2002)'
_computing_data_collection 'APEX2 (Bruker, 2002)'
_computing_data_reduction SAINT
_computing_molecular_graphics 'X-SEED (Barbour, 2001)'
_computing_publication_material 'publCIF (Westrip, 2007)'
_computing_structure_refinement 'SHELXL97 (Sheldrick, 1997)'
_computing_structure_solution 'SHELXS97 (Sheldrick, 1997)'
_diffrn_ambient_temperature 295(2)
_diffrn_measured_fraction_theta_full 1.00
_diffrn_measured_fraction_theta_max 1.00
_diffrn_measurement_device_type 'Bruker APEX area-detector'
_diffrn_measurement_method '\f and \w'
_diffrn_radiation_monochromator graphite
_diffrn_radiation_source 'fine-focus sealed tube'
_diffrn_radiation_type MoK\a
_diffrn_radiation_wavelength 0.71073
_diffrn_reflns_av_R_equivalents 0.015
_diffrn_reflns_av_sigmaI/netI 0.016
_diffrn_reflns_limit_h_max 16
_diffrn_reflns_limit_h_min -18
_diffrn_reflns_limit_k_max 8
_diffrn_reflns_limit_k_min -12
_diffrn_reflns_limit_l_max 19
_diffrn_reflns_limit_l_min -19
_diffrn_reflns_number 6267
_diffrn_reflns_theta_full 27.5
_diffrn_reflns_theta_max 27.5
_diffrn_reflns_theta_min 2.6
_diffrn_standards_interval_count 0
_diffrn_standards_interval_time 0
_diffrn_standards_number 0
_exptl_absorpt_coefficient_mu 1.187
_exptl_absorpt_correction_T_max 0.797
_exptl_absorpt_correction_T_min 0.702
_exptl_absorpt_correction_type multi-scan
_exptl_absorpt_process_details '(SADABS; Sheldrick, 1996)'
_exptl_crystal_colour blue
_exptl_crystal_density_diffrn 1.353
_exptl_crystal_density_method 'not measured'
_exptl_crystal_description prism
_exptl_crystal_F_000 928
_exptl_crystal_size_max 0.30
_exptl_crystal_size_mid 0.30
_exptl_crystal_size_min 0.20
_refine_diff_density_max 0.50
_refine_diff_density_min -0.37
_refine_ls_abs_structure_details 'Flack (1983), with 944 Friedel pairs'
_refine_ls_abs_structure_Flack -0.010(10)
_refine_ls_extinction_method none
_refine_ls_goodness_of_fit_ref 1.116
_refine_ls_hydrogen_treatment mixed
_refine_ls_matrix_type full
_refine_ls_number_parameters 129
_refine_ls_number_reflns 2217
_refine_ls_number_restraints 11
_refine_ls_restrained_S_all 1.116
_refine_ls_R_factor_all 0.026
_refine_ls_R_factor_gt 0.025
_refine_ls_shift/su_max 0.001
_refine_ls_shift/su_mean 0.000
_refine_ls_structure_factor_coef Fsqd
_refine_ls_weighting_details 'calc w = 1/[\s^2^(Fo^2^)+(0.0479P)^2^+0.4568P] where P=(Fo^2^+2Fc^2^)/3'
_refine_ls_weighting_scheme calc
_refine_ls_wR_factor_gt 0.072
_refine_ls_wR_factor_ref 0.073
_reflns_number_gt 2103
_reflns_number_total 2217
_reflns_threshold_expression I>2\s(I)
_cod_data_source_file xu2296.cif
_cod_data_source_block I
_cod_original_cell_volume 2121.4(3)
_cod_original_sg_symbol_Hall 'A 2 -2ac'
_cod_database_code 2214918
_cod_database_fobs_code 2214918

loop_
_symmetry_equiv_pos_as_xyz
'x, y, z'
'-x, -y, z'
'x+1/2, -y+1/2, z'
'-x+1/2, y+1/2, z'
'x, y+1/2, z+1/2'
'-x, -y+1/2, z+1/2'
'x+1/2, -y+1, z+1/2'
'-x+1/2, y+1, z+1/2'

loop_
_atom_site_type_symbol
_atom_site_label
_atom_site_fract_x
_atom_site_fract_y
_atom_site_fract_z
_atom_site_U_iso_or_equiv
_atom_site_adp_type
_atom_site_calc_flag
_atom_site_refinement_flags
_atom_site_occupancy
Ni Ni1 0.5000 0.5000 0.49999(2) 0.02217(10) Uani d S 1
Cl Cl1 0.31836(4) 0.83038(6) 0.61089(9) 0.05226(16) Uani d . 1
O O1W 0.49376(9) 0.71842(15) 0.5054(2) 0.0329(3) Uani d D 1
O O2W 0.63652(17) 0.8514(2) 0.5887(2) 0.0839(10) Uani d D 1
N N1 0.4022(2) 0.49706(13) 0.60291(18) 0.0270(5) Uani d D 1
N N2 0.3974(2) 0.49513(15) 0.3947(2) 0.0339(6) Uani d . 1
C C1 0.45361(14) 0.4615(2) 0.68462(15) 0.0283(4) Uani d . 1
H H1 0.4667 0.3638 0.6847 0.034 Uiso calc R 1
C C2 0.3966(2) 0.49752(19) 0.76682(18) 0.0408(6) Uani d . 1
H H2A 0.3804 0.5932 0.7654 0.049 Uiso calc R 1
H H2B 0.3383 0.4457 0.7671 0.049 Uiso calc R 1
C C3 0.4519(2) 0.4673(3) 0.85041(18) 0.0520(6) Uani d . 1
H H3A 0.4164 0.4998 0.9007 0.062 Uiso calc R 1
H H3B 0.4592 0.3697 0.8565 0.062 Uiso calc R 1
C C4 0.32382(19) 0.5997(3) 0.4023(2) 0.0580(8) Uani d . 1
H H4A 0.2809 0.5920 0.3537 0.087 Uiso calc R 1
H H4B 0.3525 0.6881 0.4018 0.087 Uiso calc R 1
H H4C 0.2899 0.5874 0.4563 0.087 Uiso calc R 1
C C5 0.3493(2) 0.3631(3) 0.3864(2) 0.0549(7) Uani d . 1
H H5A 0.3051 0.3668 0.3387 0.082 Uiso calc R 1
H H5B 0.3164 0.3430 0.4400 0.082 Uiso calc R 1
H H5C 0.3952 0.2934 0.3751 0.082 Uiso calc R 1
C C6 0.45062(13) 0.5269(4) 0.3154(2) 0.0640(9) Uani d D 1
H H6A 0.4529 0.6248 0.3084 0.077 Uiso calc R 1
H H6B 0.4173 0.4899 0.2652 0.077 Uiso calc R 1
H H1W1 0.5390(12) 0.760(3) 0.5303(18) 0.062(10) Uiso d D 1
H H1W2 0.4418(10) 0.748(3) 0.5284(19) 0.070(11) Uiso d D 1
H H2W1 0.6916(15) 0.818(4) 0.589(5) 0.17(3) Uiso d D 1
H H2W2 0.638(3) 0.9368(10) 0.587(3) 0.103(14) Uiso d D 1
H H1N1 0.3817(15) 0.5779(11) 0.6136(18) 0.035(6) Uiso d D 1
H H1N2 0.3567(14) 0.4420(18) 0.609(3) 0.068(9) Uiso d D 1

loop_
_atom_site_aniso_label
_atom_site_aniso_U_11
_atom_site_aniso_U_22
_atom_site_aniso_U_33
_atom_site_aniso_U_12
_atom_site_aniso_U_13
_atom_site_aniso_U_23
Ni1 0.01982(15) 0.02320(15) 0.02349(15) 0.00020(10) 0.000 0.000
Cl1 0.0385(3) 0.0394(3) 0.0788(4) 0.0064(2) 0.0048(3) -0.0112(3)
O1W 0.0306(6) 0.0288(6) 0.0393(9) 0.0005(5) 0.0005(7) 0.0019(10)
O2W 0.0492(11) 0.0482(11) 0.154(3) -0.0034(10) -0.0260(14) -0.0254(14)
N1 0.0215(12) 0.0280(11) 0.0313(13) -0.0018(5) 0.0014(11) -0.0013(6)
N2 0.0307(14) 0.0373(13) 0.0338(15) -0.0002(6) -0.0075(13) -0.0009(6)
C1 0.0297(11) 0.0261(8) 0.0290(10) -0.0011(9) 0.0014(9) 0.0009(9)
C2 0.0420(14) 0.0450(13) 0.0354(13) 0.0001(7) 0.0129(11) -0.0014(9)
C3 0.0686(19) 0.0550(13) 0.0325(12) 0.0040(14) 0.0104(12) 0.0025(11)
C4 0.0478(14) 0.0505(14) 0.0756(19) 0.0168(11) -0.0311(14) -0.0161(13)
C5 0.0621(15) 0.0419(12) 0.0608(15) -0.0105(11) -0.0321(14) -0.0009(11)
C6 0.060(2) 0.097(2) 0.0350(16) 0.0045(17) -0.0107(15) 0.0078(15)

loop_
_atom_type_symbol
_atom_type_description
_atom_type_scat_dispersion_real
_atom_type_scat_dispersion_imag
_atom_type_scat_source
C C 0.0033 0.0016 'International Tables Vol C Tables 4.2.6.8 and 6.1.1.4'
H H 0.0000 0.0000 'International Tables Vol C Tables 4.2.6.8 and 6.1.1.4'
N N 0.0061 0.0033 'International Tables Vol C Tables 4.2.6.8 and 6.1.1.4'
O O 0.0106 0.0060 'International Tables Vol C Tables 4.2.6.8 and 6.1.1.4'
Cl Cl 0.1484 0.1585 'International Tables Vol C Tables 4.2.6.8 and 6.1.1.4'
Ni Ni 0.3393 1.1124 'International Tables Vol C Tables 4.2.6.8 and 6.1.1.4'

loop_
_geom_angle_atom_site_label_1
_geom_angle_atom_site_label_2
_geom_angle_atom_site_label_3
_geom_angle_site_symmetry_1
_geom_angle_site_symmetry_3
_geom_angle
N1 Ni1 N1 2_665 . 82.98(15)
N1 Ni1 O1W 2_665 2_665 87.59(7)
N1 Ni1 O1W . 2_665 89.12(7)
N1 Ni1 O1W 2_665 . 89.12(7)
N1 Ni1 O1W . . 87.59(7)
O1W Ni1 O1W 2_665 . 175.61(16)
N1 Ni1 N2 2_665 2_665 96.31(6)
N1 Ni1 N2 . 2_665 179.15(13)
O1W Ni1 N2 2_665 2_665 91.32(8)
O1W Ni1 N2 . 2_665 91.94(7)
N1 Ni1 N2 2_665 . 179.15(12)
N1 Ni1 N2 . . 96.31(6)
O1W Ni1 N2 2_665 . 91.94(7)
O1W Ni1 N2 . . 91.32(8)
N2 Ni1 N2 2_665 . 84.41(16)
Ni1 O1W H1W1 . . 118(2)
Ni1 O1W H1W2 . . 113(2)
H1W1 O1W H1W2 . . 107.3(16)
H2W1 O2W H2W2 . . 111.4(18)
C1 N1 Ni1 . . 107.83(18)
C1 N1 H1N1 . . 103.0(19)
Ni1 N1 H1N1 . . 110.5(16)
C1 N1 H1N2 . . 97(3)
Ni1 N1 H1N2 . . 127(2)
H1N1 N1 H1N2 . . 108.3(15)
C6 N2 C4 . . 106.3(2)
C6 N2 C5 . . 110.9(3)
C4 N2 C5 . . 107.3(3)
C6 N2 Ni1 . . 105.19(19)
C4 N2 Ni1 . . 113.75(19)
C5 N2 Ni1 . . 113.20(17)
N1 C1 C1 . 2_665 107.93(16)
N1 C1 C2 . . 111.8(2)
C1 C1 C2 2_665 . 109.96(16)
N1 C1 H1 . . 109.0
C1 C1 H1 2_665 . 109.0
C2 C1 H1 . . 109.0
C3 C2 C1 . . 111.5(2)
C3 C2 H2A . . 109.3
C1 C2 H2A . . 109.3
C3 C2 H2B . . 109.3
C1 C2 H2B . . 109.3
H2A C2 H2B . . 108.0
C3 C3 C2 2_665 . 112.41(18)
C3 C3 H3A 2_665 . 109.1
C2 C3 H3A . . 109.1
C3 C3 H3B 2_665 . 109.1
C2 C3 H3B . . 109.1
H3A C3 H3B . . 107.9
N2 C4 H4A . . 109.5
N2 C4 H4B . . 109.5
H4A C4 H4B . . 109.5
N2 C4 H4C . . 109.5
H4A C4 H4C . . 109.5
H4B C4 H4C . . 109.5
N2 C5 H5A . . 109.5
N2 C5 H5B . . 109.5
H5A C5 H5B . . 109.5
N2 C5 H5C . . 109.5
H5A C5 H5C . . 109.5
H5B C5 H5C . . 109.5
N2 C6 C6 . 2_665 114.0(2)
N2 C6 H6A . . 108.7
C6 C6 H6A 2_665 . 108.7
N2 C6 H6B . . 108.7
C6 C6 H6B 2_665 . 108.7
H6A C6 H6B . . 107.6

loop_
_geom_bond_atom_site_label_1
_geom_bond_atom_site_label_2
_geom_bond_site_symmetry_2
_geom_bond_distance
_geom_bond_publ_flag
Ni1 N1 2_665 2.091(3) ?
Ni1 N1 . 2.091(3) yes
Ni1 O1W 2_665 2.153(2) ?
Ni1 N2 2_665 2.163(3) ?
Ni1 N2 . 2.163(3) yes
Ni1 O1W . 2.153(2) yes
O1W H1W1 . 0.850(10) ?
O1W H1W2 . 0.865(10) ?
O2W H2W1 . 0.846(10) ?
O2W H2W2 . 0.841(10) ?
N1 C1 . 1.483(4) ?
N1 H1N1 . 0.862(9) ?
N1 H1N2 . 0.847(10) ?
N2 C6 . 1.457(4) ?
N2 C4 . 1.470(3) ?
N2 C5 . 1.473(3) ?
C1 C1 2_665 1.516(4) ?
C1 C2 . 1.530(3) ?
C1 H1 . 0.9800 ?
C2 C3 . 1.523(4) ?
C2 H2A . 0.9700 ?
C2 H2B . 0.9700 ?
C3 C3 2_665 1.506(7) ?
C3 H3A . 0.9700 ?
C3 H3B . 0.9700 ?
C4 H4A . 0.9600 ?
C4 H4B . 0.9600 ?
C4 H4C . 0.9600 ?
C5 H5A . 0.9600 ?
C5 H5B . 0.9600 ?
C5 H5C . 0.9600 ?
C6 C6 2_665 1.496(2) ?
C6 H6A . 0.9700 ?
C6 H6B . 0.9700 ?

loop_
_geom_hbond_atom_site_label_D
_geom_hbond_atom_site_label_H
_geom_hbond_atom_site_label_A
_geom_hbond_site_symmetry_A
_geom_hbond_distance_DH
_geom_hbond_distance_HA
_geom_hbond_distance_DA
_geom_hbond_angle_DHA
_geom_hbond_publ_flag
O1W H1W1 O2W . 0.850(10) 1.871(10) 2.721(3) 178(3) y
O1W H1W2 Cl1 . 0.865(10) 2.300(11) 3.156(2) 170(3) y
O2W H2W1 Cl1 3_565 0.846(10) 2.338(17) 3.153(2) 162(5) y
O2W H2W2 Cl1 2_675 0.841(10) 2.401(17) 3.215(2) 163(4) y
N1 H1N1 Cl1 . 0.862(9) 2.642(10) 3.4910(17) 168(3) y
N1 H1N2 Cl1 4_545 0.847(10) 2.712(14) 3.529(3) 163(3) y

loop_
_geom_torsion_atom_site_label_1
_geom_torsion_atom_site_label_2
_geom_torsion_atom_site_label_3
_geom_torsion_atom_site_label_4
_geom_torsion_site_symmetry_1
_geom_torsion_site_symmetry_4
_geom_torsion
N1 Ni1 N1 C1 2_665 . -14.97(10)
O1W Ni1 N1 C1 2_665 . 72.71(13)
O1W Ni1 N1 C1 . . -104.38(13)
N2 Ni1 N1 C1 . . 164.56(12)
N1 Ni1 N2 C6 . . 167.72(18)
O1W Ni1 N2 C6 2_665 . -102.95(18)
O1W Ni1 N2 C6 . . 80.00(19)
N2 Ni1 N2 C6 2_665 . -11.82(16)
N1 Ni1 N2 C4 . . 51.8(2)
O1W Ni1 N2 C4 2_665 . 141.1(2)
O1W Ni1 N2 C4 . . -35.9(2)
N2 Ni1 N2 C4 2_665 . -127.8(2)
N1 Ni1 N2 C5 . . -71.0(2)
O1W Ni1 N2 C5 2_665 . 18.3(2)
O1W Ni1 N2 C5 . . -158.7(2)
N2 Ni1 N2 C5 2_665 . 109.5(2)
Ni1 N1 C1 C1 . 2_665 41.8(2)
Ni1 N1 C1 C2 . . 162.90(13)
N1 C1 C2 C3 . . -177.1(2)
C1 C1 C2 C3 2_665 . -57.3(3)
C1 C2 C3 C3 . 2_665 53.0(3)
C4 N2 C6 C6 . 2_665 155.4(4)
C5 N2 C6 C6 . 2_665 -88.3(5)
Ni1 N2 C6 C6 . 2_665 34.5(5)
